data_7231550
loop_
_publ_author_name
'Megarajan, Sengan'
'Subramaniyan, Siva Bala'
'Muthuswamy, Sureshan'
'Anthony, Savarimuthu Philip'
'Arunachalam, Jothi'
'Moon, Dohyun'
'Veerappan, Anbazhagan'

_publ_section_title
;
 Synthesis, supramolecular organization and thermotropic phase behaviour
 of N-acyltris(hydroxymethyl)aminomethane
;
_journal_issue 57
_journal_name_full 'RSC Advances'
_journal_page_first 32823
_journal_paper_doi 10.1039/C8RA06479B
_journal_volume 8
_journal_year 2018
_chemical_formula_moiety 'C18 H37 N O4'
_chemical_formula_sum 'C18 H37 N O4'
_chemical_formula_weight 331.48
_chemical_name_systematic N14TM
_space_group_crystal_system monoclinic
_space_group_IT_number 14
_space_group_name_Hall '-P 2ybc'
_space_group_name_H-M_alt 'P 1 21/c 1'
_symmetry_space_group_name_Hall '-P 2ybc'
_symmetry_space_group_name_H-M 'P 1 21/c 1'
_atom_sites_solution_hydrogens geom
_audit_creation_method SHELXL-2017/1
_audit_update_record
;
2018-03-23 deposited with the CCDC.
2018-09-18 downloaded from the CCDC.
;
_cell_angle_alpha 90
_cell_angle_beta 93.26(3)
_cell_angle_gamma 90
_cell_formula_units_Z 4
_cell_length_a 25.529(5)
_cell_length_b 8.6680(17)
_cell_length_c 9.0460(18)
_cell_measurement_reflns_used 37316
_cell_measurement_temperature 288(2)
_cell_measurement_theta_max 33.679
_cell_measurement_theta_min 0.350
_cell_volume 1998.5(7)
_computing_cell_refinement '<i>HKL3000sm</i>(Otwinowski & Minor, 1997)'
_computing_data_collection '<i>PAL BL2D-SMDC Program</i>(Shin et. al, 2016)'
_computing_data_reduction '<i>HKL3000sm</i>(Otwinowski & Minor, 1997)'
_computing_molecular_graphics '<i>DIAMOND 4</i>(Putz & Brandenburg, 2014)'
_computing_publication_material '<i>enCifer 1.6</i>'
_computing_structure_refinement '<i>SHELXL-2017</i> (Sheldrick, 2015)'
_computing_structure_solution '<i>SHELXT-2014</i> (Sheldrick, 2015)'
_diffrn_ambient_temperature 288(2)
_diffrn_measured_fraction_theta_full 0.966
_diffrn_measured_fraction_theta_max 0.958
_diffrn_measurement_device_type 'ADSC Q210 CCD area detector'
_diffrn_measurement_method 'omega scan'
_diffrn_radiation_type synchrotron
_diffrn_radiation_wavelength 0.610
_diffrn_reflns_av_R_equivalents 0.0311
_diffrn_reflns_av_unetI/netI 0.0299
_diffrn_reflns_Laue_measured_fraction_full 0.966
_diffrn_reflns_Laue_measured_fraction_max 0.958
_diffrn_reflns_limit_h_max 35
_diffrn_reflns_limit_h_min -35
_diffrn_reflns_limit_k_max 12
_diffrn_reflns_limit_k_min -12
_diffrn_reflns_limit_l_max 11
_diffrn_reflns_limit_l_min -11
_diffrn_reflns_number 17599
_diffrn_reflns_point_group_measured_fraction_full 0.966
_diffrn_reflns_point_group_measured_fraction_max 0.958
_diffrn_reflns_theta_full 21.469
_diffrn_reflns_theta_max 24.998
_diffrn_reflns_theta_min 2.744
_diffrn_source 'PLSII 2D bending magnet'
_exptl_absorpt_coefficient_mu 0.056
_exptl_absorpt_correction_T_max 1.000
_exptl_absorpt_correction_T_min 0.937
_exptl_absorpt_correction_type empirical
_exptl_absorpt_process_details '<i>HKL3000sm Scalepack(Otwinowski & Minor, 1997)</i>'
_exptl_crystal_colour colorless
_exptl_crystal_density_diffrn 1.102
_exptl_crystal_description plate
_exptl_crystal_F_000 736
_exptl_crystal_size_max 0.111
_exptl_crystal_size_mid 0.073
_exptl_crystal_size_min 0.009
_refine_diff_density_max 0.304
_refine_diff_density_min -0.255
_refine_diff_density_rms 0.041
_refine_ls_extinction_coef 0.108(14)
_refine_ls_extinction_expression Fc^*^=kFc[1+0.001xFc^2^\l^3^/sin(2\q)]^-1/4^
_refine_ls_extinction_method 'SHELXL-2017/1 (Sheldrick 2017)'
_refine_ls_goodness_of_fit_ref 1.080
_refine_ls_hydrogen_treatment constr
_refine_ls_matrix_type full
_refine_ls_number_parameters 213
_refine_ls_number_reflns 5336
_refine_ls_number_restraints 0
_refine_ls_restrained_S_all 1.080
_refine_ls_R_factor_all 0.0594
_refine_ls_R_factor_gt 0.0492
_refine_ls_shift/su_max 0.001
_refine_ls_shift/su_mean 0.000
_refine_ls_structure_factor_coef Fsqd
_refine_ls_weighting_details 'w=1/[\s^2^(Fo^2^)+(0.1008P)^2^+0.1055P] where P=(Fo^2^+2Fc^2^)/3'
_refine_ls_weighting_scheme calc
_refine_ls_wR_factor_gt 0.1508
_refine_ls_wR_factor_ref 0.1604
_reflns_Friedel_coverage 0.000
_reflns_number_gt 4264
_reflns_number_total 5336
_reflns_threshold_expression 'I > 2\s(I)'
_cod_data_source_file c8ra06479b2.cif
_cod_data_source_block SPA246
_cod_database_code 7231550
_shelx_shelxl_version_number 2017/1
_shelx_space_group_comment
;
The symmetry employed for this shelxl refinement is uniquely defined
by the following loop, which should always be used as a source of
symmetry information in preference to the above space-group names.
They are only intended as comments.
;
_shelx_estimated_absorpt_t_min 0.994
_shelx_estimated_absorpt_t_max 0.999

loop_
_space_group_symop_operation_xyz
'x, y, z'
'-x, y+1/2, -z+1/2'
'-x, -y, -z'
'x, -y-1/2, z-1/2'

loop_
_atom_site_label
_atom_site_type_symbol
_atom_site_fract_x
_atom_site_fract_y
_atom_site_fract_z
_atom_site_U_iso_or_equiv
_atom_site_adp_type
_atom_site_occupancy
_atom_site_site_symmetry_order
_atom_site_calc_flag
_atom_site_refinement_flags_posn
_atom_site_refinement_flags_adp
O1 O 0.06410(3) 0.49864(11) 1.01490(8) 0.0529(2) Uani 1 1 d . .
H1 H 0.087134 0.436535 1.040127 0.079 Uiso 1 1 calc R U
O2 O 0.09092(5) 0.49460(15) 0.48613(9) 0.0745(4) Uani 1 1 d . .
H2 H 0.066531 0.502446 0.423590 0.112 Uiso 1 1 calc R U
O3 O -0.01560(2) 0.43521(10) 0.73494(8) 0.0411(2) Uani 1 1 d . .
H3 H -0.023345 0.454495 0.819714 0.062 Uiso 1 1 calc R U
O4 O 0.14769(3) 0.33300(9) 0.98943(7) 0.0420(2) Uani 1 1 d . .
N1 N 0.12763(3) 0.37551(9) 0.74511(8) 0.02880(18) Uani 1 1 d . .
H1N H 0.139052 0.359948 0.658743 0.035 Uiso 1 1 calc R U
C1 C 0.07986(3) 0.47056(10) 0.74906(9) 0.02572(18) Uani 1 1 d . .
C2 C 0.07776(4) 0.57518(11) 0.88478(10) 0.0363(2) Uani 1 1 d . .
H2A H 0.111823 0.623227 0.903171 0.044 Uiso 1 1 calc R U
H2AB H 0.052464 0.656669 0.862772 0.044 Uiso 1 1 calc R U
C3 C 0.07902(4) 0.57669(13) 0.61350(11) 0.0428(3) Uani 1 1 d . .
H3A H 0.044551 0.623106 0.598472 0.051 Uiso 1 1 calc R U
H3AB H 0.104375 0.658957 0.630897 0.051 Uiso 1 1 calc R U
C4 C 0.03348(3) 0.35858(11) 0.73865(11) 0.0349(2) Uani 1 1 d . .
H4A H 0.035415 0.296579 0.649859 0.042 Uiso 1 1 calc R U
H4AB H 0.035987 0.289515 0.823123 0.042 Uiso 1 1 calc R U
C5 C 0.15552(3) 0.31033(10) 0.85779(9) 0.02658(19) Uani 1 1 d . .
C6 C 0.20075(3) 0.20895(11) 0.81728(10) 0.0326(2) Uani 1 1 d . .
H6A H 0.208886 0.136491 0.897023 0.039 Uiso 1 1 calc R U
H6AB H 0.190493 0.150187 0.729081 0.039 Uiso 1 1 calc R U
C7 C 0.24914(4) 0.30284(13) 0.78937(15) 0.0489(3) Uani 1 1 d . .
H7A H 0.257875 0.366096 0.875731 0.059 Uiso 1 1 calc R U
H7AB H 0.241181 0.371579 0.706509 0.059 Uiso 1 1 calc R U
C8 C 0.29645(4) 0.20622(13) 0.75639(14) 0.0460(3) Uani 1 1 d . .
H8A H 0.304725 0.139020 0.840224 0.055 Uiso 1 1 calc R U
H8AB H 0.287322 0.141216 0.671514 0.055 Uiso 1 1 calc R U
C9 C 0.34478(4) 0.29784(15) 0.72500(18) 0.0588(4) Uani 1 1 d . .
H9A H 0.336437 0.364426 0.640754 0.071 Uiso 1 1 calc R U
H9AB H 0.353543 0.363647 0.809545 0.071 Uiso 1 1 calc R U
C10 C 0.39239(4) 0.20411(15) 0.69330(17) 0.0559(3) Uani 1 1 d . .
H10A H 0.400776 0.137645 0.777604 0.067 Uiso 1 1 calc R U
H10B H 0.383620 0.138186 0.608840 0.067 Uiso 1 1 calc R U
C11 C 0.44042(4) 0.29536(15) 0.66186(18) 0.0601(4) Uani 1 1 d . .
H11A H 0.449033 0.361559 0.746220 0.072 Uiso 1 1 calc R U
H11B H 0.431974 0.361651 0.577460 0.072 Uiso 1 1 calc R U
C12 C 0.48829(4) 0.20293(15) 0.63044(18) 0.0595(4) Uani 1 1 d . .
H12A H 0.496779 0.136612 0.714797 0.071 Uiso 1 1 calc R U
H12B H 0.479737 0.136805 0.545983 0.071 Uiso 1 1 calc R U
C13 C 0.53623(4) 0.29502(15) 0.59917(18) 0.0599(4) Uani 1 1 d . .
H13A H 0.527696 0.360805 0.514458 0.072 Uiso 1 1 calc R U
H13B H 0.544485 0.361797 0.683335 0.072 Uiso 1 1 calc R U
C14 C 0.58454(4) 0.20437(15) 0.56866(19) 0.0602(4) Uani 1 1 d . .
H14A H 0.592928 0.137784 0.652884 0.072 Uiso 1 1 calc R U
H14B H 0.576473 0.138485 0.483733 0.072 Uiso 1 1 calc R U
C15 C 0.63220(5) 0.29712(16) 0.5393(2) 0.0635(4) Uani 1 1 d . .
H15A H 0.623800 0.362567 0.454230 0.076 Uiso 1 1 calc R U
H15B H 0.639724 0.364333 0.623550 0.076 Uiso 1 1 calc R U
C16 C 0.68104(5) 0.20952(16) 0.5109(2) 0.0655(4) Uani 1 1 d . .
H16A H 0.689184 0.142738 0.595164 0.079 Uiso 1 1 calc R U
H16B H 0.673790 0.143738 0.425458 0.079 Uiso 1 1 calc R U
C17 C 0.72845(6) 0.3031(2) 0.4844(3) 0.0885(6) Uani 1 1 d . .
H17A H 0.720637 0.367026 0.397950 0.106 Uiso 1 1 calc R U
H17B H 0.734795 0.371730 0.568183 0.106 Uiso 1 1 calc R U
C18 C 0.77759(7) 0.2179(3) 0.4616(4) 0.1241(10) Uani 1 1 d . .
H18A H 0.773280 0.156787 0.373192 0.186 Uiso 1 1 calc R U
H18B H 0.785599 0.151632 0.544884 0.186 Uiso 1 1 calc R U
H18C H 0.805754 0.289870 0.451877 0.186 Uiso 1 1 calc R U

loop_
_atom_site_aniso_label
_atom_site_aniso_U_11
_atom_site_aniso_U_22
_atom_site_aniso_U_33
_atom_site_aniso_U_23
_atom_site_aniso_U_13
_atom_site_aniso_U_12
O1 0.0459(4) 0.0823(6) 0.0316(4) -0.0022(3) 0.0123(3) 0.0264(4)
O2 0.0796(7) 0.1164(9) 0.0280(4) 0.0142(4) 0.0077(4) 0.0597(6)
O3 0.0213(3) 0.0660(5) 0.0361(4) -0.0098(3) 0.0016(2) 0.0068(3)
O4 0.0445(4) 0.0561(5) 0.0258(4) 0.0051(3) 0.0050(3) 0.0174(3)
N1 0.0228(3) 0.0412(4) 0.0226(3) -0.0002(3) 0.0026(2) 0.0086(3)
C1 0.0204(3) 0.0303(4) 0.0265(4) 0.0007(3) 0.0013(3) 0.0043(3)
C2 0.0337(4) 0.0386(5) 0.0362(5) -0.0092(3) -0.0012(3) 0.0072(3)
C3 0.0409(5) 0.0509(6) 0.0372(5) 0.0149(4) 0.0072(4) 0.0135(4)
C4 0.0233(4) 0.0373(5) 0.0441(5) -0.0075(3) 0.0021(3) 0.0012(3)
C5 0.0208(3) 0.0317(4) 0.0273(4) 0.0020(3) 0.0023(3) 0.0021(3)
C6 0.0234(4) 0.0373(5) 0.0371(5) 0.0002(3) 0.0015(3) 0.0075(3)
C7 0.0284(5) 0.0424(6) 0.0776(8) -0.0017(5) 0.0179(5) 0.0055(4)
C8 0.0250(4) 0.0473(6) 0.0666(7) -0.0012(5) 0.0104(4) 0.0066(4)
C9 0.0316(5) 0.0495(7) 0.0977(10) 0.0003(6) 0.0237(6) 0.0055(4)
C10 0.0272(5) 0.0517(7) 0.0904(10) -0.0014(6) 0.0179(5) 0.0041(4)
C11 0.0311(6) 0.0513(7) 0.1002(11) 0.0008(6) 0.0236(6) 0.0045(4)
C12 0.0293(5) 0.0514(7) 0.0997(11) -0.0016(6) 0.0197(6) 0.0019(4)
C13 0.0313(6) 0.0508(7) 0.0996(11) 0.0010(6) 0.0217(6) 0.0027(4)
C14 0.0291(5) 0.0507(7) 0.1025(11) -0.0011(6) 0.0188(6) 0.0016(4)
C15 0.0336(6) 0.0503(7) 0.1089(12) 0.0034(7) 0.0232(6) 0.0009(5)
C16 0.0310(6) 0.0551(8) 0.1124(12) 0.0032(7) 0.0208(6) 0.0024(5)
C17 0.0378(7) 0.0678(10) 0.1632(19) 0.0125(10) 0.0335(9) -0.0015(6)
C18 0.0380(8) 0.1169(17) 0.222(3) 0.0195(18) 0.0440(12) 0.0090(9)

loop_
_atom_type_symbol
_atom_type_description
_atom_type_scat_dispersion_real
_atom_type_scat_dispersion_imag
_atom_type_scat_source
C C 0.0019 0.0011 'International Tables Vol C Tables 4.2.6.8 and 6.1.1.4'
H H 0.0000 0.0000 'International Tables Vol C Tables 4.2.6.8 and 6.1.1.4'
N N 0.0040 0.0024 'International Tables Vol C Tables 4.2.6.8 and 6.1.1.4'
O O 0.0074 0.0043 'International Tables Vol C Tables 4.2.6.8 and 6.1.1.4'

loop_
_geom_angle_atom_site_label_1
_geom_angle_atom_site_label_2
_geom_angle_atom_site_label_3
_geom_angle
C2 O1 H1 109.5
C3 O2 H2 109.5
C4 O3 H3 109.5
C5 N1 C1 128.62(7)
C5 N1 H1N 115.7
C1 N1 H1N 115.7
N1 C1 C2 114.69(7)
N1 C1 C4 106.40(7)
C2 C1 C4 111.30(7)
N1 C1 C3 106.88(7)
C2 C1 C3 106.67(8)
C4 C1 C3 110.85(8)
O1 C2 C1 114.33(8)
O1 C2 H2A 108.7
C1 C2 H2A 108.7
O1 C2 H2AB 108.7
C1 C2 H2AB 108.7
H2A C2 H2AB 107.6
O2 C3 C1 111.05(9)
O2 C3 H3A 109.4
C1 C3 H3A 109.4
O2 C3 H3AB 109.4
C1 C3 H3AB 109.4
H3A C3 H3AB 108.0
O3 C4 C1 112.60(8)
O3 C4 H4A 109.1
C1 C4 H4A 109.1
O3 C4 H4AB 109.1
C1 C4 H4AB 109.1
H4A C4 H4AB 107.8
O4 C5 N1 124.09(8)
O4 C5 C6 119.60(8)
N1 C5 C6 116.25(7)
C7 C6 C5 111.71(8)
C7 C6 H6A 109.3
C5 C6 H6A 109.3
C7 C6 H6AB 109.3
C5 C6 H6AB 109.3
H6A C6 H6AB 107.9
C6 C7 C8 113.81(9)
C6 C7 H7A 108.8
C8 C7 H7A 108.8
C6 C7 H7AB 108.8
C8 C7 H7AB 108.8
H7A C7 H7AB 107.7
C9 C8 C7 114.61(10)
C9 C8 H8A 108.6
C7 C8 H8A 108.6
C9 C8 H8AB 108.6
C7 C8 H8AB 108.6
H8A C8 H8AB 107.6
C10 C9 C8 115.50(11)
C10 C9 H9A 108.4
C8 C9 H9A 108.4
C10 C9 H9AB 108.4
C8 C9 H9AB 108.4
H9A C9 H9AB 107.5
C11 C10 C9 115.45(11)
C11 C10 H10A 108.4
C9 C10 H10A 108.4
C11 C10 H10B 108.4
C9 C10 H10B 108.4
H10A C10 H10B 107.5
C10 C11 C12 115.94(12)
C10 C11 H11A 108.3
C12 C11 H11A 108.3
C10 C11 H11B 108.3
C12 C11 H11B 108.3
H11A C11 H11B 107.4
C13 C12 C11 115.64(12)
C13 C12 H12A 108.4
C11 C12 H12A 108.4
C13 C12 H12B 108.4
C11 C12 H12B 108.4
H12A C12 H12B 107.4
C14 C13 C12 116.32(12)
C14 C13 H13A 108.2
C12 C13 H13A 108.2
C14 C13 H13B 108.2
C12 C13 H13B 108.2
H13A C13 H13B 107.4
C15 C14 C13 115.90(12)
C15 C14 H14A 108.3
C13 C14 H14A 108.3
C15 C14 H14B 108.3
C13 C14 H14B 108.3
H14A C14 H14B 107.4
C16 C15 C14 116.92(12)
C16 C15 H15A 108.1
C14 C15 H15A 108.1
C16 C15 H15B 108.1
C14 C15 H15B 108.1
H15A C15 H15B 107.3
C17 C16 C15 116.43(13)
C17 C16 H16A 108.2
C15 C16 H16A 108.2
C17 C16 H16B 108.2
C15 C16 H16B 108.2
H16A C16 H16B 107.3
C18 C17 C16 117.01(15)
C18 C17 H17A 108.0
C16 C17 H17A 108.0
C18 C17 H17B 108.0
C16 C17 H17B 108.0
H17A C17 H17B 107.3
C17 C18 H18A 109.5
C17 C18 H18B 109.5
H18A C18 H18B 109.5
C17 C18 H18C 109.5
H18A C18 H18C 109.5
H18B C18 H18C 109.5

loop_
_geom_bond_atom_site_label_1
_geom_bond_atom_site_label_2
_geom_bond_distance
O1 C2 1.4120(13)
O1 H1 0.8200
O2 C3 1.4021(15)
O2 H2 0.8200
O3 C4 1.4167(11)
O3 H3 0.8200
O4 C5 1.2344(11)
N1 C5 1.3352(11)
N1 C1 1.4738(10)
N1 H1N 0.8600
C1 C2 1.5297(12)
C1 C4 1.5299(12)
C1 C3 1.5321(12)
C2 H2A 0.9700
C2 H2AB 0.9700
C3 H3A 0.9700
C3 H3AB 0.9700
C4 H4A 0.9700
C4 H4AB 0.9700
C5 C6 1.5127(11)
C6 C7 1.5125(14)
C6 H6A 0.9700
C6 H6AB 0.9700
C7 C8 1.5131(13)
C7 H7A 0.9700
C7 H7AB 0.9700
C8 C9 1.5080(16)
C8 H8A 0.9700
C8 H8AB 0.9700
C9 C10 1.5029(15)
C9 H9A 0.9700
C9 H9AB 0.9700
C10 C11 1.4999(16)
C10 H10A 0.9700
C10 H10B 0.9700
C11 C12 1.5018(16)
C11 H11A 0.9700
C11 H11B 0.9700
C12 C13 1.5015(16)
C12 H12A 0.9700
C12 H12B 0.9700
C13 C14 1.5011(16)
C13 H13A 0.9700
C13 H13B 0.9700
C14 C15 1.4947(17)
C14 H14A 0.9700
C14 H14B 0.9700
C15 C16 1.4945(16)
C15 H15A 0.9700
C15 H15B 0.9700
C16 C17 1.4875(18)
C16 H16A 0.9700
C16 H16B 0.9700
C17 C18 1.480(2)
C17 H17A 0.9700
C17 H17B 0.9700
C18 H18A 0.9600
C18 H18B 0.9600
C18 H18C 0.9600

loop_
_geom_hbond_atom_site_label_D
_geom_hbond_atom_site_label_H
_geom_hbond_atom_site_label_A
_geom_hbond_distance_DH
_geom_hbond_distance_HA
_geom_hbond_distance_DA
_geom_hbond_angle_DHA
_geom_hbond_site_symmetry_A
_geom_hbond_publ_flag
O1 H1 O4 0.82 1.87 2.5930(11) 146.9 . yes
O2 H2 O3 0.82 1.96 2.7623(14) 167.3 3_566 yes
O3 H3 O1 0.82 1.91 2.7021(12) 160.9 3_567 yes
N1 H1N O2 0.86 2.26 2.6800(12) 110.4 . yes
N1 H1N O4 0.86 2.29 3.0021(11) 140.7 4_565 yes

loop_
_geom_torsion_atom_site_label_1
_geom_torsion_atom_site_label_2
_geom_torsion_atom_site_label_3
_geom_torsion_atom_site_label_4
_geom_torsion
C5 N1 C1 C2 35.06(12)
C5 N1 C1 C4 -88.44(10)
C5 N1 C1 C3 153.06(9)
N1 C1 C2 O1 -78.10(10)
C4 C1 C2 O1 42.75(10)
C3 C1 C2 O1 163.79(8)
N1 C1 C3 O2 45.48(11)
C2 C1 C3 O2 168.61(9)
C4 C1 C3 O2 -70.07(11)
N1 C1 C4 O3 -177.51(7)
C2 C1 C4 O3 56.90(10)
C3 C1 C4 O3 -61.67(10)
C1 N1 C5 O4 -7.26(15)
C1 N1 C5 C6 175.64(8)
O4 C5 C6 C7 -95.06(11)
N1 C5 C6 C7 82.17(10)
C5 C6 C7 C8 176.91(9)
C6 C7 C8 C9 178.75(11)
C7 C8 C9 C10 179.47(12)
C8 C9 C10 C11 179.91(13)
C9 C10 C11 C12 179.83(14)
C10 C11 C12 C13 -179.96(14)
C11 C12 C13 C14 179.56(14)
C12 C13 C14 C15 -179.37(15)
C13 C14 C15 C16 179.07(15)
C14 C15 C16 C17 -178.98(17)
C15 C16 C17 C18 177.8(2)
